data_4304012
loop_
_publ_author_name
'Farzad Haftbaradaran'
'Angela M. Kuchison'
'Michael J. Katz'
'Gabriele Schatte'
'Daniel B. Leznoff'

_publ_contact_author_address
; 
 Department of Chemistry
 8888 University Drive
 Simon Fraser University
 Burnaby, British Columbia
 Canada   V5A 1S6
;
_publ_contact_author_email dleznoff@sfu.ca
_publ_contact_author_fax 604-291-3765
_publ_contact_author_name 'Daniel B. Leznoff'
_publ_contact_author_phone 604-291-4887
_publ_section_title
;
Synthesis, Structures, and Kinetics of Mixed-Donor Amido-Amino-Siloxo
Ligands from Symmetrical Diamidosilyl Ether Ligands via a Retro-Brook
Rearrangement
;
_journal_name_full 'Inorganic Chemistry'
_journal_page_first 812
_journal_page_last 822
_journal_paper_doi 10.1021/ic701267a
_journal_volume 47
_journal_year 2008
_chemical_formula_moiety 'C40 H76 Li2 N2 O4 Si2'
_chemical_formula_sum 'C40 H76 Li2 N2 O4 Si2'
_chemical_formula_weight 719.09
_chemical_name_systematic ?
_space_group_IT_number 33
_symmetry_cell_setting orthorhombic
_symmetry_space_group_name_Hall 'P 2c -2n'
_symmetry_space_group_name_H-M 'P n a 21'
_atom_sites_solution_hydrogens geom
_atom_sites_solution_primary direct
_atom_sites_solution_secondary difmap
_cell_angle_alpha 90.00
_cell_angle_beta 90.00
_cell_angle_gamma 90.00
_cell_formula_units_Z 4
_cell_length_a 19.4130(2)
_cell_length_b 12.3350(4)
_cell_length_c 19.0520(5)
_cell_measurement_reflns_used 18440
_cell_measurement_temperature 173(2)
_cell_measurement_theta_max 26.73
_cell_measurement_theta_min 1.00
_cell_volume 4562.2(2)
_computing_molecular_graphics ' Ortep (SHELXTL-NT v6.14, Bruker AXS)'
_computing_publication_material 'WinGX v1.64-05 (L. J. Farrugia)'
_computing_structure_refinement 'SHELXL-97 (Sheldrick, 1997)'
_computing_structure_solution ' SIR-97 (A. Altomare, G. Cascarano et al.)'
_diffrn_ambient_temperature 173(2)
_diffrn_measured_fraction_theta_full 1.000
_diffrn_measured_fraction_theta_max 1.000
_diffrn_measurement_device '95mm CCD camera on \k-goniostat'
_diffrn_measurement_device_type 'KappaCCD (BruKer AXS-Nonius, FR540C)'
_diffrn_measurement_method 'CCD rotation images, thick slices'
_diffrn_radiation_monochromator 'horizonally mounted graphite crystal'
_diffrn_radiation_source 'Nonius FR590D, fine-focus sealed tube'
_diffrn_radiation_type MoK\a
_diffrn_radiation_wavelength 0.71073
_diffrn_reflns_av_R_equivalents 0.0665
_diffrn_reflns_av_sigmaI/netI 0.0354
_diffrn_reflns_limit_h_max 21
_diffrn_reflns_limit_h_min -21
_diffrn_reflns_limit_k_max 13
_diffrn_reflns_limit_k_min -13
_diffrn_reflns_limit_l_max 21
_diffrn_reflns_limit_l_min -21
_diffrn_reflns_number 24357
_diffrn_reflns_theta_full 23.26
_diffrn_reflns_theta_max 23.26
_diffrn_reflns_theta_min 1.96
_diffrn_standards_decay_% 'no decay'
_exptl_absorpt_coefficient_mu 0.114
_exptl_absorpt_correction_T_max 0.9798
_exptl_absorpt_correction_T_min 0.9775
_exptl_absorpt_correction_type multi-scan
_exptl_absorpt_process_details 'HKL Scalepack (Otwinowski & Minor 1997)'
_exptl_crystal_colour colorless
_exptl_crystal_density_diffrn 1.047
_exptl_crystal_density_method 'not measured'
_exptl_crystal_description block
_exptl_crystal_F_000 1584
_exptl_crystal_size_max 0.20
_exptl_crystal_size_mid 0.20
_exptl_crystal_size_min 0.18
_refine_diff_density_max 0.465
_refine_diff_density_min -0.385
_refine_diff_density_rms 0.091
_refine_ls_abs_structure_details 'Flack H D (1983), Acta Cryst. A39, 876-881'
_refine_ls_abs_structure_Flack 0(10)
_refine_ls_extinction_coef 0.0037(13)
_refine_ls_extinction_expression Fc^*^=kFc[1+0.001xFc^2^\l^3^/sin(2\q)]^-1/4^
_refine_ls_extinction_method SHELXL
_refine_ls_goodness_of_fit_ref 1.051
_refine_ls_hydrogen_treatment mixed
_refine_ls_matrix_type full
_refine_ls_number_parameters 422
_refine_ls_number_reflns 3391
_refine_ls_number_restraints 45
_refine_ls_restrained_S_all 1.047
_refine_ls_R_factor_all 0.0877
_refine_ls_R_factor_gt 0.0745
_refine_ls_shift/su_max 0.009
_refine_ls_shift/su_mean 0.000
_refine_ls_structure_factor_coef Fsqd
_refine_ls_weighting_details
;
 calc w=1/[\s^2^(Fo^2^)+(0.1461P)^2^+2.5871P] 
 where P=(Fo^2^+2Fc^2^)/3
;
_refine_ls_weighting_scheme calc
_refine_ls_wR_factor_gt 0.2067
_refine_ls_wR_factor_ref 0.2186
_reflns_number_gt 2921
_reflns_number_total 3391
_reflns_threshold_expression >2sigma(I)
_cod_data_source_file ic701267a-file001_1.cif
_cod_data_source_block iPr2PhNNOLi_Et2O
_cod_database_code 4304012

loop_
_symmetry_equiv_pos_as_xyz
'x, y, z'
'-x, -y, z+1/2'
'-x+1/2, y+1/2, z+1/2'
'x+1/2, -y+1/2, z'

loop_
_atom_site_label
_atom_site_type_symbol
_atom_site_fract_x
_atom_site_fract_y
_atom_site_fract_z
_atom_site_U_iso_or_equiv
_atom_site_adp_type
_atom_site_occupancy
_atom_site_symmetry_multiplicity
_atom_site_calc_flag
_atom_site_refinement_flags
_atom_site_disorder_assembly
_atom_site_disorder_group
Si21 Si 0.35984(9) 0.54692(13) 0.29952(11) 0.0468(5) Uani 1 1 d . A .
Si41 Si 0.36410(8) 0.75564(13) 0.20932(12) 0.0478(5) Uani 1 1 d . A .
O11 O 0.3626(2) 0.6998(3) 0.1333(3) 0.0552(12) Uani 1 1 d . A .
N11 N 0.3414(3) 0.4789(4) 0.2256(3) 0.0488(12) Uani 1 1 d . A .
N31 N 0.3975(2) 0.6705(3) 0.2745(3) 0.0401(11) Uani 1 1 d . . .
C11 C 0.3074(3) 0.3795(5) 0.2212(4) 0.0540(15) Uani 1 1 d . . .
C12 C 0.3451(4) 0.2802(5) 0.2227(5) 0.072(2) Uani 1 1 d . . .
C13 C 0.3093(5) 0.1826(6) 0.2127(7) 0.100(3) Uani 1 1 d . . .
H13 H 0.3342 0.1165 0.2156 0.120 Uiso 1 1 calc R . .
C14 C 0.2412(6) 0.1782(7) 0.1991(7) 0.119(4) Uani 1 1 d . . .
H14 H 0.2194 0.1109 0.1895 0.143 Uiso 1 1 calc . . .
C15 C 0.2048(5) 0.2709(7) 0.1995(6) 0.097(3) Uani 1 1 d . . .
H15 H 0.1564 0.2671 0.1927 0.116 Uiso 1 1 calc . . .
C16 C 0.2348(3) 0.3719(6) 0.2096(5) 0.0672(19) Uani 1 1 d . . .
C17 C 0.4225(5) 0.2790(6) 0.2300(5) 0.081(2) Uani 1 1 d . . .
H17 H 0.4375 0.3548 0.2406 0.097 Uiso 1 1 calc R . .
C18 C 0.4475(7) 0.2060(8) 0.2914(8) 0.120(4) Uani 1 1 d . . .
H18A H 0.4979 0.2082 0.2940 0.144 Uiso 1 1 calc R . .
H18B H 0.4323 0.1312 0.2833 0.144 Uiso 1 1 calc R . .
H18C H 0.4279 0.2324 0.3357 0.144 Uiso 1 1 calc R . .
C19 C 0.4575(6) 0.2449(9) 0.1629(7) 0.102(3) Uani 1 1 d . . .
H19A H 0.5076 0.2450 0.1699 0.122 Uiso 1 1 calc R . .
H19B H 0.4455 0.2957 0.1254 0.122 Uiso 1 1 calc R . .
H19C H 0.4423 0.1718 0.1500 0.122 Uiso 1 1 calc R . .
C110 C 0.1910(4) 0.4735(7) 0.2059(5) 0.081(2) Uani 1 1 d . . .
H110 H 0.2200 0.5351 0.2230 0.098 Uiso 1 1 calc R . .
C111 C 0.1687(8) 0.5006(14) 0.1308(9) 0.158(6) Uani 1 1 d . . .
H11A H 0.2093 0.5039 0.1004 0.190 Uiso 1 1 calc R . .
H11B H 0.1451 0.5709 0.1304 0.190 Uiso 1 1 calc R . .
H11C H 0.1372 0.4443 0.1136 0.190 Uiso 1 1 calc R . .
C112 C 0.1273(5) 0.4687(9) 0.2523(7) 0.111(4) Uani 1 1 d . . .
H11D H 0.1013 0.5363 0.2475 0.133 Uiso 1 1 calc R . .
H11E H 0.1413 0.4591 0.3013 0.133 Uiso 1 1 calc R . .
H11F H 0.0984 0.4075 0.2379 0.133 Uiso 1 1 calc R . .
C21 C 0.2818(4) 0.5691(6) 0.3571(5) 0.077(2) Uani 1 1 d . . .
H21A H 0.2954 0.6089 0.3994 0.092 Uiso 1 1 calc R . .
H21B H 0.2623 0.4988 0.3705 0.092 Uiso 1 1 calc R . .
H21C H 0.2473 0.6111 0.3313 0.092 Uiso 1 1 calc R . .
C22 C 0.4204(5) 0.4810(6) 0.3625(4) 0.070(2) Uani 1 1 d . . .
H22A H 0.4271 0.5283 0.4033 0.084 Uiso 1 1 calc R . .
H22B H 0.4648 0.4686 0.3394 0.084 Uiso 1 1 calc R . .
H22C H 0.4012 0.4115 0.3779 0.084 Uiso 1 1 calc R . .
C31 C 0.4599(3) 0.7060(4) 0.3095(4) 0.0485(15) Uani 1 1 d D . .
C32 C 0.5243(3) 0.6803(6) 0.2820(4) 0.0604(18) Uani 1 1 d . . .
C33 C 0.5831(5) 0.7242(9) 0.3140(6) 0.099(3) Uani 1 1 d . . .
H33 H 0.6271 0.7096 0.2943 0.118 Uiso 1 1 calc R . .
C34 C 0.5788(7) 0.7870(12) 0.3725(9) 0.131(5) Uani 1 1 d . . .
H34 H 0.6196 0.8154 0.3931 0.157 Uiso 1 1 calc . . .
C35 C 0.5167(7) 0.8095(8) 0.4015(6) 0.098(3) Uani 1 1 d . . .
H35 H 0.5146 0.8518 0.4431 0.118 Uiso 1 1 calc . . .
C36 C 0.4561(4) 0.7715(6) 0.3714(4) 0.0661(19) Uani 1 1 d . . .
C37 C 0.5332(4) 0.6115(8) 0.2182(5) 0.085(2) Uani 1 1 d . . .
H37 H 0.4869 0.5864 0.2020 0.102 Uiso 1 1 calc R . .
C38 C 0.5669(8) 0.6777(11) 0.1599(7) 0.135(5) Uani 1 1 d D . .
H38A H 0.5725 0.6323 0.1181 0.162 Uiso 1 1 calc R . .
H38B H 0.6121 0.7033 0.1756 0.162 Uiso 1 1 calc RD . .
H38C H 0.5377 0.7401 0.1485 0.162 Uiso 1 1 calc R . .
C39 C 0.5789(5) 0.5116(9) 0.2321(7) 0.114(4) Uani 1 1 d . . .
H39A H 0.5830 0.4688 0.1890 0.136 Uiso 1 1 calc R . .
H39B H 0.5581 0.4671 0.2691 0.136 Uiso 1 1 calc R . .
H39C H 0.6248 0.5355 0.2471 0.136 Uiso 1 1 calc R . .
C310 C 0.3888(6) 0.7975(7) 0.4062(5) 0.085(3) Uani 1 1 d . . .
H310 H 0.3511 0.7624 0.3786 0.101 Uiso 1 1 calc R . .
C311 C 0.3752(8) 0.9206(8) 0.4079(8) 0.129(5) Uani 1 1 d . . .
H31A H 0.3308 0.9346 0.4307 0.154 Uiso 1 1 calc R . .
H31B H 0.3742 0.9488 0.3598 0.154 Uiso 1 1 calc R . .
H31C H 0.4119 0.9567 0.4343 0.154 Uiso 1 1 calc R . .
C312 C 0.3864(8) 0.7519(11) 0.4816(5) 0.125(5) Uani 1 1 d . . .
H31D H 0.3420 0.7697 0.5031 0.150 Uiso 1 1 calc R . .
H31E H 0.4237 0.7841 0.5094 0.150 Uiso 1 1 calc R . .
H31F H 0.3921 0.6730 0.4802 0.150 Uiso 1 1 calc R . .
C41 C 0.2744(4) 0.7962(7) 0.2343(5) 0.082(2) Uani 1 1 d . . .
H41A H 0.2750 0.8303 0.2808 0.098 Uiso 1 1 calc R . .
H41B H 0.2449 0.7317 0.2356 0.098 Uiso 1 1 calc R . .
H41C H 0.2564 0.8476 0.1997 0.098 Uiso 1 1 calc R . .
C42 C 0.4172(4) 0.8819(5) 0.2083(5) 0.0695(19) Uani 1 1 d . . .
H42A H 0.4174 0.9145 0.2552 0.083 Uiso 1 1 calc R . .
H42B H 0.3976 0.9335 0.1746 0.083 Uiso 1 1 calc R . .
H42C H 0.4645 0.8642 0.1945 0.083 Uiso 1 1 calc R . .
Li1 Li 0.3603(7) 0.5493(9) 0.1382(7) 0.065(3) Uani 1 1 d . . .
Li2 Li 0.3457(9) 0.7641(12) 0.0506(8) 0.086(4) Uani 1 1 d . A .
O51A O 0.3620(7) 0.4709(12) 0.0528(8) 0.091(2) Uiso 0.50 1 d PD A 1
C51A C 0.4157(8) 0.4888(15) 0.0012(8) 0.086(4) Uiso 0.50 1 d PD A 1
H51A H 0.3969 0.5321 -0.0382 0.103 Uiso 0.50 1 calc PR A 1
H51B H 0.4311 0.4182 -0.0178 0.103 Uiso 0.50 1 calc PR A 1
C52A C 0.4769(10) 0.548(3) 0.0334(15) 0.161(8) Uiso 0.50 1 d PD A 1
H52A H 0.5127 0.5581 -0.0023 0.193 Uiso 0.50 1 calc PR A 1
H52B H 0.4955 0.5052 0.0724 0.193 Uiso 0.50 1 calc PR A 1
H52C H 0.4619 0.6190 0.0509 0.193 Uiso 0.50 1 calc PR A 1
C53A C 0.3283(10) 0.3670(13) 0.0389(9) 0.109(5) Uiso 0.50 1 d PD A 1
H53A H 0.2920 0.3536 0.0744 0.131 Uiso 0.50 1 calc PR A 1
H53B H 0.3624 0.3075 0.0418 0.131 Uiso 0.50 1 calc PR A 1
C54A C 0.2963(17) 0.370(2) -0.0349(12) 0.163(9) Uiso 0.50 1 d PD A 1
H54A H 0.2688 0.3044 -0.0424 0.196 Uiso 0.50 1 calc PR A 1
H54B H 0.3330 0.3738 -0.0701 0.196 Uiso 0.50 1 calc PR A 1
H54C H 0.2666 0.4340 -0.0391 0.196 Uiso 0.50 1 calc PR A 1
O51B O 0.3768(7) 0.4601(13) 0.0474(8) 0.091(2) Uiso 0.50 1 d PD A 2
C51B C 0.4404(7) 0.4548(16) 0.0071(9) 0.086(4) Uiso 0.50 1 d PD A 2
H51C H 0.4356 0.4985 -0.0362 0.103 Uiso 0.50 1 calc PR A 2
H51D H 0.4495 0.3788 -0.0067 0.103 Uiso 0.50 1 calc PR A 2
C52B C 0.5005(9) 0.498(3) 0.0507(16) 0.161(8) Uiso 0.50 1 d PD A 2
H52D H 0.5421 0.5008 0.0216 0.193 Uiso 0.50 1 calc PR A 2
H52E H 0.5085 0.4495 0.0908 0.193 Uiso 0.50 1 calc PR A 2
H52F H 0.4896 0.5707 0.0679 0.193 Uiso 0.50 1 calc PRD A 2
C53B C 0.3197(7) 0.4205(15) 0.0040(10) 0.109(5) Uiso 0.50 1 d PD A 2
H53C H 0.3298 0.4340 -0.0462 0.131 Uiso 0.50 1 calc PR A 2
H53D H 0.2769 0.4597 0.0163 0.131 Uiso 0.50 1 calc PR A 2
C54B C 0.3098(16) 0.2989(15) 0.0163(18) 0.163(9) Uiso 0.50 1 d PD A 2
H54D H 0.2768 0.2703 -0.0179 0.196 Uiso 0.50 1 calc PR A 2
H54E H 0.2923 0.2869 0.0639 0.196 Uiso 0.50 1 calc PR A 2
H54F H 0.3541 0.2617 0.0108 0.196 Uiso 0.50 1 calc PR A 2
O61A O 0.2771(9) 0.7203(16) -0.0221(10) 0.115(3) Uiso 0.50 1 d PD A 1
C61A C 0.2048(12) 0.710(2) -0.0012(17) 0.183(11) Uiso 0.50 1 d PD A 1
H61A H 0.2019 0.6822 0.0476 0.219 Uiso 0.50 1 calc PR A 1
H61B H 0.1811 0.6572 -0.0323 0.219 Uiso 0.50 1 calc PR A 1
C62A C 0.1698(18) 0.821(3) -0.0064(14) 0.29(2) Uiso 0.50 1 d PD A 1
H62A H 0.1203 0.8134 0.0021 0.349 Uiso 0.50 1 calc PR A 1
H62B H 0.1773 0.8514 -0.0534 0.349 Uiso 0.50 1 calc PR A 1
H62C H 0.1896 0.8701 0.0288 0.349 Uiso 0.50 1 calc PR A 1
C63A C 0.2808(14) 0.713(3) -0.0989(10) 0.158(9) Uiso 0.50 1 d PD A 1
H63A H 0.2728 0.7853 -0.1198 0.190 Uiso 0.50 1 calc PR A 1
H63B H 0.2446 0.6632 -0.1163 0.190 Uiso 0.50 1 calc PR A 1
C64A C 0.352(2) 0.671(5) -0.121(2) 0.255(18) Uiso 0.50 1 d PD A 1
H64A H 0.3533 0.6614 -0.1719 0.306 Uiso 0.50 1 calc PR A 1
H64B H 0.3607 0.6008 -0.0980 0.306 Uiso 0.50 1 calc PRD A 1
H64C H 0.3874 0.7229 -0.1066 0.306 Uiso 0.50 1 calc PR A 1
O61B O 0.3009(9) 0.7218(16) -0.0257(10) 0.115(3) Uiso 0.50 1 d PD A 2
C61B C 0.2362(13) 0.663(3) -0.021(2) 0.183(11) Uiso 0.50 1 d PD A 2
H61C H 0.2202 0.6616 0.0281 0.219 Uiso 0.50 1 calc PR A 2
H61D H 0.2432 0.5871 -0.0368 0.219 Uiso 0.50 1 calc PR A 2
C62B C 0.1816(15) 0.717(4) -0.068(3) 0.29(2) Uiso 0.50 1 d PD A 2
H62D H 0.1408 0.6707 -0.0705 0.349 Uiso 0.50 1 calc PR A 2
H62E H 0.2004 0.7288 -0.1148 0.349 Uiso 0.50 1 calc PR A 2
H62F H 0.1687 0.7874 -0.0472 0.349 Uiso 0.50 1 calc PR A 2
C63B C 0.3106(15) 0.766(2) -0.0958(13) 0.158(9) Uiso 0.50 1 d PD A 2
H63C H 0.3170 0.8456 -0.0928 0.190 Uiso 0.50 1 calc PR A 2
H63D H 0.2691 0.7517 -0.1246 0.190 Uiso 0.50 1 calc PR A 2
C64B C 0.3739(19) 0.714(4) -0.1306(17) 0.255(18) Uiso 0.50 1 d PD A 2
H64D H 0.3809 0.7463 -0.1771 0.306 Uiso 0.50 1 calc PR A 2
H64E H 0.3665 0.6360 -0.1354 0.306 Uiso 0.50 1 calc PR A 2
H64F H 0.4147 0.7273 -0.1015 0.306 Uiso 0.50 1 calc PRD A 2
O71A O 0.3892(7) 0.8898(11) 0.0083(8) 0.107(3) Uiso 0.50 1 d PD A 1
C71A C 0.3558(11) 0.9960(15) 0.0023(15) 0.142(8) Uiso 0.50 1 d PD A 1
H71A H 0.3447 1.0105 -0.0476 0.170 Uiso 0.50 1 calc PR A 1
H71B H 0.3879 1.0531 0.0185 0.170 Uiso 0.50 1 calc PR A 1
C72A C 0.2899(12) 1.0001(18) 0.0460(14) 0.107(5) Uiso 0.50 1 d PD A 1
H72A H 0.2715 1.0742 0.0458 0.128 Uiso 0.50 1 calc PR A 1
H72B H 0.3001 0.9782 0.0943 0.128 Uiso 0.50 1 calc PR A 1
H72C H 0.2557 0.9506 0.0259 0.128 Uiso 0.50 1 calc PR A 1
C73A C 0.4636(7) 0.9037(19) 0.004(2) 0.139(7) Uiso 0.50 1 d PD A 1
H73A H 0.4817 0.9270 0.0504 0.167 Uiso 0.50 1 calc PR A 1
H73B H 0.4750 0.9605 -0.0306 0.167 Uiso 0.50 1 calc PR A 1
C74A C 0.4972(13) 0.796(3) -0.017(3) 0.232(15) Uiso 0.50 1 d PD A 1
H74A H 0.5470 0.8059 -0.0225 0.278 Uiso 0.50 1 calc PR A 1
H74B H 0.4777 0.7715 -0.0622 0.278 Uiso 0.50 1 calc PR A 1
H74C H 0.4882 0.7409 0.0187 0.278 Uiso 0.50 1 calc PRD A 1
C71B C 0.3159(9) 1.0168(14) 0.038(2) 0.142(8) Uiso 0.50 1 d PD A 2
H71C H 0.3161 1.0582 -0.0069 0.170 Uiso 0.50 1 calc PR A 2
H71D H 0.3314 1.0654 0.0758 0.170 Uiso 0.50 1 calc PR A 2
O71B O 0.3618(7) 0.9236(12) 0.0322(8) 0.107(3) Uiso 0.50 1 d PD A 2
C72B C 0.2422(8) 0.9741(18) 0.0533(13) 0.107(5) Uiso 0.50 1 d PD A 2
H72D H 0.2103 1.0354 0.0566 0.128 Uiso 0.50 1 calc PR A 2
H72E H 0.2424 0.9342 0.0978 0.128 Uiso 0.50 1 calc PR A 2
H72F H 0.2275 0.9256 0.0154 0.128 Uiso 0.50 1 calc PR A 2
C73B C 0.4318(8) 0.9606(18) 0.0182(18) 0.139(7) Uiso 0.50 1 d PD A 2
H73C H 0.4489 1.0032 0.0587 0.167 Uiso 0.50 1 calc PR A 2
H73D H 0.4320 1.0081 -0.0237 0.167 Uiso 0.50 1 calc PR A 2
C74B C 0.4791(11) 0.863(3) 0.006(3) 0.232(15) Uiso 0.50 1 d PD A 2
H74D H 0.5258 0.8878 -0.0046 0.278 Uiso 0.50 1 calc PR A 2
H74E H 0.4617 0.8202 -0.0341 0.278 Uiso 0.50 1 calc PRD A 2
H74F H 0.4798 0.8169 0.0478 0.278 Uiso 0.50 1 calc PR A 2

loop_
_atom_site_aniso_label
_atom_site_aniso_U_11
_atom_site_aniso_U_22
_atom_site_aniso_U_33
_atom_site_aniso_U_23
_atom_site_aniso_U_13
_atom_site_aniso_U_12
Si21 0.0535(10) 0.0349(8) 0.0521(9) 0.0029(7) 0.0043(9) -0.0070(7)
Si41 0.0444(9) 0.0360(8) 0.0631(10) 0.0066(8) -0.0028(10) 0.0010(6)
O11 0.067(3) 0.043(2) 0.056(3) 0.010(2) -0.007(2) -0.009(2)
N11 0.054(3) 0.031(2) 0.062(3) 0.000(2) 0.000(3) -0.009(2)
N31 0.038(2) 0.029(2) 0.053(3) -0.003(2) 0.001(2) -0.0004(18)
C11 0.064(4) 0.042(3) 0.056(4) -0.004(3) 0.008(3) -0.015(3)
C12 0.090(5) 0.039(3) 0.086(5) -0.003(4) 0.014(5) -0.014(3)
C13 0.109(7) 0.042(4) 0.148(9) -0.018(5) 0.037(7) -0.020(4)
C14 0.125(9) 0.062(6) 0.170(12) -0.046(7) 0.054(8) -0.049(6)
C15 0.079(5) 0.073(6) 0.139(9) -0.041(6) 0.022(6) -0.033(4)
C16 0.060(4) 0.062(4) 0.080(5) -0.019(4) 0.015(4) -0.022(3)
C17 0.084(6) 0.044(4) 0.113(7) -0.005(4) -0.012(5) 0.009(3)
C18 0.157(10) 0.062(5) 0.142(10) 0.007(6) -0.005(9) 0.028(6)
C19 0.088(7) 0.092(7) 0.126(9) -0.014(6) 0.020(6) 0.011(5)
C110 0.053(4) 0.083(5) 0.108(7) -0.014(5) 0.005(5) -0.017(4)
C111 0.142(12) 0.186(14) 0.147(12) -0.003(12) -0.040(10) 0.051(11)
C112 0.074(6) 0.106(7) 0.152(11) -0.024(7) 0.016(6) -0.009(5)
C21 0.087(6) 0.069(5) 0.075(5) -0.004(4) 0.025(4) -0.026(4)
C22 0.100(6) 0.045(4) 0.067(4) 0.009(3) -0.011(4) -0.001(4)
C31 0.053(4) 0.037(3) 0.055(4) -0.005(3) -0.006(3) -0.007(3)
C32 0.039(4) 0.067(4) 0.075(5) -0.003(4) -0.005(3) -0.002(3)
C33 0.052(5) 0.118(8) 0.127(9) -0.002(7) -0.009(5) -0.006(5)
C34 0.094(9) 0.134(10) 0.164(12) -0.032(9) -0.045(9) -0.035(8)
C35 0.115(8) 0.086(6) 0.093(6) -0.017(5) -0.037(6) -0.034(6)
C36 0.080(5) 0.053(4) 0.065(4) -0.007(4) -0.005(4) -0.011(3)
C37 0.057(4) 0.107(6) 0.093(6) -0.006(6) 0.014(5) 0.024(4)
C38 0.157(12) 0.138(10) 0.110(9) -0.001(8) 0.054(8) 0.044(9)
C39 0.088(6) 0.105(7) 0.148(10) -0.022(7) 0.021(7) 0.031(5)
C310 0.116(7) 0.058(5) 0.079(6) -0.017(4) 0.032(5) 0.016(5)
C311 0.199(14) 0.057(5) 0.130(10) -0.022(6) 0.036(9) 0.017(7)
C312 0.184(14) 0.129(10) 0.061(6) -0.015(6) 0.033(7) 0.013(9)
C41 0.057(5) 0.084(5) 0.103(7) 0.015(5) 0.002(4) 0.024(4)
C42 0.092(5) 0.035(3) 0.081(5) 0.013(4) -0.007(5) -0.003(3)
Li1 0.069(8) 0.053(7) 0.072(8) 0.009(6) 0.003(6) -0.018(6)
Li2 0.102(11) 0.073(8) 0.082(9) 0.036(7) -0.005(8) -0.002(8)

loop_
_atom_type_symbol
_atom_type_description
_atom_type_scat_dispersion_real
_atom_type_scat_dispersion_imag
_atom_type_scat_source
C C 0.0033 0.0000 'International Tables Vol C Tables 4.2.6.8 and 6.1.1.4'
H H 0.0000 0.0000 'International Tables Vol C Tables 4.2.6.8 and 6.1.1.4'
Li Li -0.0003 0.0000 'International Tables Vol C Tables 4.2.6.8 and 6.1.1.4'
N N 0.0061 0.0000 'International Tables Vol C Tables 4.2.6.8 and 6.1.1.4'
O O 0.0106 0.0000 'International Tables Vol C Tables 4.2.6.8 and 6.1.1.4'
Si Si 0.0817 0.0000 'International Tables Vol C Tables 4.2.6.8 and 6.1.1.4'

loop_
_geom_angle_atom_site_label_1
_geom_angle_atom_site_label_2
_geom_angle_atom_site_label_3
_geom_angle
_geom_angle_site_symmetry_1
_geom_angle_site_symmetry_3
_geom_angle_publ_flag
N11 Si21 N31 107.2(2) . . ?
N11 Si21 C22 117.2(3) . . ?
N31 Si21 C22 106.9(3) . . ?
N11 Si21 C21 112.8(3) . . ?
N31 Si21 C21 111.5(3) . . ?
C22 Si21 C21 101.2(4) . . ?
N31 Si21 Li1 73.7(3) . . ?
C22 Si21 Li1 130.2(4) . . ?
C21 Si21 Li1 125.5(4) . . ?
O11 Si41 N31 112.9(2) . . ?
O11 Si41 C42 111.0(3) . . ?
N31 Si41 C42 107.7(3) . . ?
O11 Si41 C41 109.1(4) . . ?
N31 Si41 C41 108.9(3) . . ?
C42 Si41 C41 107.1(4) . . ?
N31 Si41 Li1 79.2(3) . . ?
C42 Si41 Li1 138.1(4) . . ?
C41 Si41 Li1 109.3(4) . . ?
N31 Si41 Li2 140.2(3) . . ?
C42 Si41 Li2 91.5(4) . . ?
C41 Si41 Li2 97.7(5) . . ?
Li1 Si41 Li2 63.9(4) . . ?
Si41 O11 Li2 127.4(6) . . ?
Si41 O11 Li1 112.5(5) . . ?
Li2 O11 Li1 118.7(7) . . ?
C11 N11 Si21 126.2(4) . . ?
C11 N11 Li1 115.9(6) . . ?
Si21 N11 Li1 117.6(4) . . ?
C31 N31 Si41 117.0(4) . . ?
C31 N31 Si21 119.0(4) . . ?
Si41 N31 Si21 124.0(3) . . ?
N11 C11 C12 120.8(6) . . ?
N11 C11 C16 122.2(6) . . ?
C12 C11 C16 116.8(6) . . ?
C13 C12 C11 118.8(8) . . ?
C13 C12 C17 119.8(7) . . ?
C11 C12 C17 121.3(6) . . ?
C14 C13 C12 123.1(8) . . ?
C14 C13 H13 118.5 . . ?
C12 C13 H13 118.5 . . ?
C15 C14 C13 118.7(7) . . ?
C15 C14 H14 120.6 . . ?
C13 C14 H14 120.6 . . ?
C14 C15 C16 122.9(9) . . ?
C14 C15 H15 118.6 . . ?
C16 C15 H15 118.6 . . ?
C15 C16 C11 119.6(7) . . ?
C15 C16 C110 120.0(7) . . ?
C11 C16 C110 120.3(6) . . ?
C19 C17 C12 112.0(8) . . ?
C19 C17 C18 109.6(8) . . ?
C12 C17 C18 112.7(8) . . ?
C19 C17 H17 107.4 . . ?
C12 C17 H17 107.4 . . ?
C18 C17 H17 107.4 . . ?
C17 C18 H18A 109.5 . . ?
C17 C18 H18B 109.5 . . ?
H18A C18 H18B 109.5 . . ?
C17 C18 H18C 109.5 . . ?
H18A C18 H18C 109.5 . . ?
H18B C18 H18C 109.5 . . ?
C17 C19 H19A 109.5 . . ?
C17 C19 H19B 109.5 . . ?
H19A C19 H19B 109.5 . . ?
C17 C19 H19C 109.5 . . ?
H19A C19 H19C 109.5 . . ?
H19B C19 H19C 109.5 . . ?
C16 C110 C112 113.4(8) . . ?
C16 C110 C111 112.4(9) . . ?
C112 C110 C111 108.7(10) . . ?
C16 C110 H110 107.3 . . ?
C112 C110 H110 107.3 . . ?
C111 C110 H110 107.3 . . ?
C110 C111 H11A 109.5 . . ?
C110 C111 H11B 109.5 . . ?
H11A C111 H11B 109.5 . . ?
C110 C111 H11C 109.5 . . ?
H11A C111 H11C 109.5 . . ?
H11B C111 H11C 109.5 . . ?
C110 C112 H11D 109.5 . . ?
C110 C112 H11E 109.5 . . ?
H11D C112 H11E 109.5 . . ?
C110 C112 H11F 109.5 . . ?
H11D C112 H11F 109.5 . . ?
H11E C112 H11F 109.5 . . ?
Si21 C21 H21A 109.5 . . ?
Si21 C21 H21B 109.5 . . ?
H21A C21 H21B 109.5 . . ?
Si21 C21 H21C 109.5 . . ?
H21A C21 H21C 109.5 . . ?
H21B C21 H21C 109.5 . . ?
Si21 C22 H22A 109.5 . . ?
Si21 C22 H22B 109.5 . . ?
H22A C22 H22B 109.5 . . ?
Si21 C22 H22C 109.5 . . ?
H22A C22 H22C 109.5 . . ?
H22B C22 H22C 109.5 . . ?
C32 C31 C36 119.0(6) . . ?
C32 C31 N31 120.6(5) . . ?
C36 C31 N31 120.4(6) . . ?
C31 C32 C33 118.7(7) . . ?
C31 C32 C37 122.6(6) . . ?
C33 C32 C37 118.6(7) . . ?
C34 C33 C32 121.7(10) . . ?
C34 C33 H33 119.1 . . ?
C32 C33 H33 119.1 . . ?
C35 C34 C33 120.4(9) . . ?
C35 C34 H34 119.8 . . ?
C33 C34 H34 119.8 . . ?
C34 C35 C36 121.0(9) . . ?
C34 C35 H35 119.5 . . ?
C36 C35 H35 119.5 . . ?
C35 C36 C31 119.1(8) . . ?
C35 C36 C310 118.8(8) . . ?
C31 C36 C310 122.0(7) . . ?
C32 C37 C38 109.8(8) . . ?
C32 C37 C39 112.4(8) . . ?
C38 C37 C39 107.8(8) . . ?
C32 C37 H37 108.9 . . ?
C38 C37 H37 108.9 . . ?
C39 C37 H37 108.9 . . ?
C37 C38 H38A 109.5 . . ?
C37 C38 H38B 109.5 . . ?
H38A C38 H38B 109.5 . . ?
C37 C38 H38C 109.5 . . ?
H38A C38 H38C 109.5 . . ?
H38B C38 H38C 109.5 . . ?
C37 C39 H39A 109.5 . . ?
C37 C39 H39B 109.5 . . ?
H39A C39 H39B 109.5 . . ?
C37 C39 H39C 109.5 . . ?
H39A C39 H39C 109.5 . . ?
H39B C39 H39C 109.5 . . ?
C36 C310 C311 111.6(9) . . ?
C36 C310 C312 111.1(9) . . ?
C311 C310 C312 109.5(9) . . ?
C36 C310 H310 108.1 . . ?
C311 C310 H310 108.1 . . ?
C312 C310 H310 108.1 . . ?
C310 C311 H31A 109.5 . . ?
C310 C311 H31B 109.5 . . ?
H31A C311 H31B 109.5 . . ?
C310 C311 H31C 109.5 . . ?
H31A C311 H31C 109.5 . . ?
H31B C311 H31C 109.5 . . ?
C310 C312 H31D 109.5 . . ?
C310 C312 H31E 109.5 . . ?
H31D C312 H31E 109.5 . . ?
C310 C312 H31F 109.5 . . ?
H31D C312 H31F 109.5 . . ?
H31E C312 H31F 109.5 . . ?
Si41 C41 H41A 109.5 . . ?
Si41 C41 H41B 109.5 . . ?
H41A C41 H41B 109.5 . . ?
Si41 C41 H41C 109.5 . . ?
H41A C41 H41C 109.5 . . ?
H41B C41 H41C 109.5 . . ?
Si41 C42 H42A 109.5 . . ?
Si41 C42 H42B 109.5 . . ?
H42A C42 H42B 109.5 . . ?
Si41 C42 H42C 109.5 . . ?
H42A C42 H42C 109.5 . . ?
H42B C42 H42C 109.5 . . ?
O11 Li1 O51A 117.8(8) . . ?
O11 Li1 N11 120.1(8) . . ?
O51A Li1 N11 121.3(7) . . ?
O11 Li1 O51B 119.0(8) . . ?
O51A Li1 O51B 8.1(8) . . ?
N11 Li1 O51B 121.0(8) . . ?
O11 Li1 Si41 30.9(3) . . ?
O51A Li1 Si41 148.7(7) . . ?
N11 Li1 Si41 89.8(5) . . ?
O51B Li1 Si41 148.9(7) . . ?
O11 Li1 Si21 93.4(5) . . ?
O51A Li1 Si21 148.7(7) . . ?
N11 Li1 Si21 28.9(3) . . ?
O51B Li1 Si21 146.0(7) . . ?
Si41 Li1 Si21 62.5(3) . . ?
O11 Li1 Li2 30.0(4) . . ?
O51A Li1 Li2 88.6(7) . . ?
N11 Li1 Li2 145.8(7) . . ?
O51B Li1 Li2 91.1(7) . . ?
Si41 Li1 Li2 60.5(4) . . ?
Si21 Li1 Li2 122.6(5) . . ?
O61B Li2 O11 132.8(11) . . ?
O61B Li2 O71A 96.2(10) . . ?
O11 Li2 O71A 129.7(11) . . ?
O61B Li2 O61A 12.5(9) . . ?
O11 Li2 O61A 127.7(10) . . ?
O71A Li2 O61A 102.6(10) . . ?
O61B Li2 O71B 102.7(10) . . ?
O11 Li2 O71B 123.7(10) . . ?
O71A Li2 O71B 23.6(5) . . ?
O61A Li2 O71B 104.2(10) . . ?
O61B Li2 Si41 149.5(9) . . ?
O11 Li2 Si41 24.7(3) . . ?
O71A Li2 Si41 112.9(9) . . ?
O61A Li2 Si41 139.3(9) . . ?
O71B Li2 Si41 100.8(8) . . ?
O61B Li2 Li1 103.4(9) . . ?
O11 Li2 Li1 31.2(4) . . ?
O71A Li2 Li1 148.7(9) . . ?
O61A Li2 Li1 101.6(8) . . ?
O71B Li2 Li1 153.9(9) . . ?
Si41 Li2 Li1 55.5(3) . . ?
C51A O51A C53A 109.4(8) . . ?
C51A O51A Li1 121.2(9) . . ?
C53A O51A Li1 126.5(10) . . ?
O51A C51A C52A 111.1(9) . . ?
O51A C51A H51A 109.4 . . ?
C52A C51A H51A 109.4 . . ?
O51A C51A H51B 109.4 . . ?
C52A C51A H51B 109.4 . . ?
H51A C51A H51B 108.0 . . ?
C51A C52A H52A 109.5 . . ?
C51A C52A H52B 109.5 . . ?
H52A C52A H52B 109.5 . . ?
C51A C52A H52C 109.5 . . ?
H52A C52A H52C 109.5 . . ?
H52B C52A H52C 109.5 . . ?
O51A C53A C54A 108.9(9) . . ?
O51A C53A H53A 109.9 . . ?
C54A C53A H53A 109.9 . . ?
O51A C53A H53B 109.9 . . ?
C54A C53A H53B 109.9 . . ?
H53A C53A H53B 108.3 . . ?
C53A C54A H54A 109.5 . . ?
C53A C54A H54B 109.5 . . ?
H54A C54A H54B 109.5 . . ?
C53A C54A H54C 109.5 . . ?
H54A C54A H54C 109.5 . . ?
H54B C54A H54C 109.5 . . ?
C51B O51B C53B 109.2(9) . . ?
C51B O51B Li1 126.5(9) . . ?
C53B O51B Li1 122.0(11) . . ?
O51B C51B C52B 110.2(9) . . ?
O51B C51B H51C 109.6 . . ?
C52B C51B H51C 109.6 . . ?
O51B C51B H51D 109.6 . . ?
C52B C51B H51D 109.6 . . ?
H51C C51B H51D 108.1 . . ?
C51B C52B H52D 109.5 . . ?
C51B C52B H52E 109.5 . . ?
H52D C52B H52E 109.5 . . ?
C51B C52B H52F 109.5 . . ?
H52D C52B H52F 109.5 . . ?
H52E C52B H52F 109.5 . . ?
O51B C53B C54B 109.6(9) . . ?
O51B C53B H53C 109.8 . . ?
C54B C53B H53C 109.8 . . ?
O51B C53B H53D 109.8 . . ?
C54B C53B H53D 109.8 . . ?
H53C C53B H53D 108.2 . . ?
C53B C54B H54D 109.5 . . ?
C53B C54B H54E 109.5 . . ?
H54D C54B H54E 109.5 . . ?
C53B C54B H54F 109.5 . . ?
H54D C54B H54F 109.5 . . ?
H54E C54B H54F 109.5 . . ?
C61A O61A C63A 108.3(9) . . ?
C61A O61A Li2 118.3(15) . . ?
C63A O61A Li2 132.5(16) . . ?
O61A C61A C62A 108.9(9) . . ?
O61A C61A H61A 109.9 . . ?
C62A C61A H61A 109.9 . . ?
O61A C61A H61B 109.9 . . ?
C62A C61A H61B 109.9 . . ?
H61A C61A H61B 108.3 . . ?
C61A C62A H62A 109.5 . . ?
C61A C62A H62B 109.5 . . ?
H62A C62A H62B 109.5 . . ?
C61A C62A H62C 109.5 . . ?
H62A C62A H62C 109.5 . . ?
H62B C62A H62C 109.5 . . ?
O61A C63A C64A 109.7(9) . . ?
O61A C63A H63A 109.7 . . ?
C64A C63A H63A 109.7 . . ?
O61A C63A H63B 109.7 . . ?
C64A C63A H63B 109.7 . . ?
H63A C63A H63B 108.2 . . ?
C63A C64A H64A 109.5 . . ?
C63A C64A H64B 109.5 . . ?
H64A C64A H64B 109.5 . . ?
C63A C64A H64C 109.5 . . ?
H64A C64A H64C 109.5 . . ?
H64B C64A H64C 109.5 . . ?
C61B O61B C63B 110.7(9) . . ?
C61B O61B Li2 121.5(17) . . ?
C63B O61B Li2 125.3(17) . . ?
O61B C61B C62B 110.2(9) . . ?
O61B C61B H61C 109.6 . . ?
C62B C61B H61C 109.6 . . ?
O61B C61B H61D 109.6 . . ?
C62B C61B H61D 109.6 . . ?
H61C C61B H61D 108.1 . . ?
C61B C62B H62D 109.5 . . ?
C61B C62B H62E 109.5 . . ?
H62D C62B H62E 109.5 . . ?
C61B C62B H62F 109.5 . . ?
H62D C62B H62F 109.5 . . ?
H62E C62B H62F 109.5 . . ?
O61B C63B C64B 110.1(9) . . ?
O61B C63B H63C 109.6 . . ?
C64B C63B H63C 109.6 . . ?
O61B C63B H63D 109.6 . . ?
C64B C63B H63D 109.6 . . ?
H63C C63B H63D 108.2 . . ?
C63B C64B H64D 109.5 . . ?
C63B C64B H64E 109.5 . . ?
H64D C64B H64E 109.5 . . ?
C63B C64B H64F 109.5 . . ?
H64D C64B H64F 109.5 . . ?
H64E C64B H64F 109.5 . . ?
C73A O71A C71A 109.2(9) . . ?
C73A O71A Li2 123.2(14) . . ?
C71A O71A Li2 123.6(10) . . ?
O71A C71A C72A 111.0(9) . . ?
O71A C71A H71A 109.4 . . ?
C72A C71A H71A 109.4 . . ?
O71A C71A H71B 109.4 . . ?
C72A C71A H71B 109.4 . . ?
H71A C71A H71B 108.0 . . ?
C71A C72A H72A 109.5 . . ?
C71A C72A H72B 109.5 . . ?
H72A C72A H72B 109.5 . . ?
C71A C72A H72C 109.5 . . ?
H72A C72A H72C 109.5 . . ?
H72B C72A H72C 109.5 . . ?
O71A C73A C74A 109.4(9) . . ?
O71A C73A H73A 109.8 . . ?
C74A C73A H73A 109.8 . . ?
O71A C73A H73B 109.8 . . ?
C74A C73A H73B 109.8 . . ?
H73A C73A H73B 108.2 . . ?
C73A C74A H74A 109.5 . . ?
C73A C74A H74B 109.5 . . ?
H74A C74A H74B 109.5 . . ?
C73A C74A H74C 109.5 . . ?
H74A C74A H74C 109.5 . . ?
H74B C74A H74C 109.5 . . ?
O71B C71B C72B 108.0(9) . . ?
O71B C71B H71C 110.1 . . ?
C72B C71B H71C 110.1 . . ?
O71B C71B H71D 110.1 . . ?
C72B C71B H71D 110.1 . . ?
H71C C71B H71D 108.4 . . ?
C73B O71B C71B 109.6(8) . . ?
C73B O71B Li2 118.7(10) . . ?
C71B O71B Li2 131.3(10) . . ?
C71B C72B H72D 109.5 . . ?
C71B C72B H72E 109.5 . . ?
H72D C72B H72E 109.5 . . ?
C71B C72B H72F 109.5 . . ?
H72D C72B H72F 109.5 . . ?
H72E C72B H72F 109.5 . . ?
O71B C73B C74B 109.8(9) . . ?
O71B C73B H73C 109.7 . . ?
C74B C73B H73C 109.7 . . ?
O71B C73B H73D 109.7 . . ?
C74B C73B H73D 109.7 . . ?
H73C C73B H73D 108.2 . . ?
C73B C74B H74D 109.5 . . ?
C73B C74B H74E 109.5 . . ?
H74D C74B H74E 109.5 . . ?
C73B C74B H74F 109.5 . . ?
H74D C74B H74F 109.5 . . ?
H74E C74B H74F 109.5 . . ?

loop_
_geom_bond_atom_site_label_1
_geom_bond_atom_site_label_2
_geom_bond_distance
_geom_bond_site_symmetry_2
_geom_bond_publ_flag
Si21 N11 1.677(5) . ?
Si21 N31 1.756(5) . ?
Si21 C22 1.867(8) . ?
Si21 C21 1.890(8) . ?
Si21 Li1 3.074(14) . ?
Si41 O11 1.604(5) . ?
Si41 N31 1.751(5) . ?
Si41 C42 1.869(7) . ?
Si41 C41 1.874(7) . ?
Si41 Li1 2.884(13) . ?
Si41 Li2 3.046(16) . ?
O11 Li2 1.793(14) . ?
O11 Li1 1.860(12) . ?
N11 C11 1.395(7) . ?
N11 Li1 1.915(13) . ?
N31 C31 1.450(7) . ?
C11 C12 1.427(10) . ?
C11 C16 1.431(10) . ?
C12 C13 1.402(10) . ?
C12 C17 1.509(12) . ?
C13 C14 1.347(15) . ?
C13 H13 0.9500 . ?
C14 C15 1.344(15) . ?
C14 H14 0.9500 . ?
C15 C16 1.388(10) . ?
C15 H15 0.9500 . ?
C16 C110 1.516(11) . ?
C17 C19 1.508(15) . ?
C17 C18 1.555(15) . ?
C17 H17 1.0000 . ?
C18 H18A 0.9800 . ?
C18 H18B 0.9800 . ?
C18 H18C 0.9800 . ?
C19 H19A 0.9800 . ?
C19 H19B 0.9800 . ?
C19 H19C 0.9800 . ?
C110 C112 1.521(13) . ?
C110 C111 1.533(17) . ?
C110 H110 1.0000 . ?
C111 H11A 0.9800 . ?
C111 H11B 0.9800 . ?
C111 H11C 0.9800 . ?
C112 H11D 0.9800 . ?
C112 H11E 0.9800 . ?
C112 H11F 0.9800 . ?
C21 H21A 0.9800 . ?
C21 H21B 0.9800 . ?
C21 H21C 0.9800 . ?
C22 H22A 0.9800 . ?
C22 H22B 0.9800 . ?
C22 H22C 0.9800 . ?
C31 C32 1.392(9) . ?
C31 C36 1.431(10) . ?
C32 C33 1.403(12) . ?
C32 C37 1.493(12) . ?
C33 C34 1.360(18) . ?
C33 H33 0.9500 . ?
C34 C35 1.355(18) . ?
C34 H34 0.9500 . ?
C35 C36 1.392(13) . ?
C35 H35 0.9500 . ?
C36 C310 1.501(12) . ?
C37 C38 1.527(15) . ?
C37 C39 1.541(13) . ?
C37 H37 1.0000 . ?
C38 H38A 0.9800 . ?
C38 H38B 0.9800 . ?
C38 H38C 0.9800 . ?
C39 H39A 0.9800 . ?
C39 H39B 0.9800 . ?
C39 H39C 0.9800 . ?
C310 C311 1.542(13) . ?
C310 C312 1.543(14) . ?
C310 H310 1.0000 . ?
C311 H31A 0.9800 . ?
C311 H31B 0.9800 . ?
C311 H31C 0.9800 . ?
C312 H31D 0.9800 . ?
C312 H31E 0.9800 . ?
C312 H31F 0.9800 . ?
C41 H41A 0.9800 . ?
C41 H41B 0.9800 . ?
C41 H41C 0.9800 . ?
C42 H42A 0.9800 . ?
C42 H42B 0.9800 . ?
C42 H42C 0.9800 . ?
Li1 O51A 1.893(19) . ?
Li1 O51B 2.074(19) . ?
Li1 Li2 3.143(18) . ?
Li2 O61B 1.77(2) . ?
Li2 O71A 1.94(2) . ?
Li2 O61A 2.00(2) . ?
Li2 O71B 2.02(2) . ?
O51A C51A 1.449(9) . ?
O51A C53A 1.463(9) . ?
C51A C52A 1.525(9) . ?
C51A H51A 0.9900 . ?
C51A H51B 0.9900 . ?
C52A H52A 0.9800 . ?
C52A H52B 0.9800 . ?
C52A H52C 0.9800 . ?
C53A C54A 1.538(9) . ?
C53A H53A 0.9900 . ?
C53A H53B 0.9900 . ?
C54A H54A 0.9800 . ?
C54A H54B 0.9800 . ?
C54A H54C 0.9800 . ?
O51B C51B 1.455(9) . ?
O51B C53B 1.467(9) . ?
C51B C52B 1.529(9) . ?
C51B H51C 0.9900 . ?
C51B H51D 0.9900 . ?
C52B H52D 0.9800 . ?
C52B H52E 0.9800 . ?
C52B H52F 0.9800 . ?
C53B C54B 1.530(9) . ?
C53B H53C 0.9900 . ?
C53B H53D 0.9900 . ?
C54B H54D 0.9800 . ?
C54B H54E 0.9800 . ?
C54B H54F 0.9800 . ?
O61A C61A 1.466(9) . ?
O61A C63A 1.467(9) . ?
C61A C62A 1.539(9) . ?
C61A H61A 0.9900 . ?
C61A H61B 0.9900 . ?
C62A H62A 0.9800 . ?
C62A H62B 0.9800 . ?
C62A H62C 0.9800 . ?
C63A C64A 1.534(9) . ?
C63A H63A 0.9900 . ?
C63A H63B 0.9900 . ?
C64A H64A 0.9800 . ?
C64A H64B 0.9800 . ?
C64A H64C 0.9800 . ?
O61B C61B 1.453(9) . ?
O61B C63B 1.455(9) . ?
C61B C62B 1.536(9) . ?
C61B H61C 0.9900 . ?
C61B H61D 0.9900 . ?
C62B H62D 0.9800 . ?
C62B H62E 0.9800 . ?
C62B H62F 0.9800 . ?
C63B C64B 1.536(9) . ?
C63B H63C 0.9900 . ?
C63B H63D 0.9900 . ?
C64B H64D 0.9800 . ?
C64B H64E 0.9800 . ?
C64B H64F 0.9800 . ?
O71A C73A 1.456(9) . ?
O71A C71A 1.466(9) . ?
C71A C72A 1.529(9) . ?
C71A H71A 0.9900 . ?
C71A H71B 0.9900 . ?
C72A H72A 0.9800 . ?
C72A H72B 0.9800 . ?
C72A H72C 0.9800 . ?
C73A C74A 1.539(9) . ?
C73A H73A 0.9900 . ?
C73A H73B 0.9900 . ?
C74A H74A 0.9800 . ?
C74A H74B 0.9800 . ?
C74A H74C 0.9800 . ?
C71B O71B 1.459(9) . ?
C71B C72B 1.552(9) . ?
C71B H71C 0.9900 . ?
C71B H71D 0.9900 . ?
O71B C73B 1.457(9) . ?
C72B H72D 0.9800 . ?
C72B H72E 0.9800 . ?
C72B H72F 0.9800 . ?
C73B C74B 1.538(9) . ?
C73B H73C 0.9900 . ?
C73B H73D 0.9900 . ?
C74B H74D 0.9800 . ?
C74B H74E 0.9800 . ?
C74B H74F 0.9800 . ?

loop_
_geom_torsion_atom_site_label_1
_geom_torsion_atom_site_label_2
_geom_torsion_atom_site_label_3
_geom_torsion_atom_site_label_4
_geom_torsion
_geom_torsion_site_symmetry_1
_geom_torsion_site_symmetry_2
_geom_torsion_site_symmetry_3
_geom_torsion_site_symmetry_4
_geom_torsion_publ_flag
N31 Si41 O11 Li2 -169.3(8) . . . . ?
C42 Si41 O11 Li2 -48.3(8) . . . . ?
C41 Si41 O11 Li2 69.5(8) . . . . ?
Li1 Si41 O11 Li2 166.4(10) . . . . ?
N31 Si41 O11 Li1 24.3(6) . . . . ?
C42 Si41 O11 Li1 145.3(5) . . . . ?
C41 Si41 O11 Li1 -96.9(6) . . . . ?
Li2 Si41 O11 Li1 -166.4(10) . . . . ?
N31 Si21 N11 C11 -176.2(5) . . . . ?
C22 Si21 N11 C11 63.9(6) . . . . ?
C21 Si21 N11 C11 -53.1(6) . . . . ?
Li1 Si21 N11 C11 -173.6(9) . . . . ?
N31 Si21 N11 Li1 -2.6(6) . . . . ?
C22 Si21 N11 Li1 -122.6(6) . . . . ?
C21 Si21 N11 Li1 120.4(6) . . . . ?
O11 Si41 N31 C31 117.8(4) . . . . ?
C42 Si41 N31 C31 -5.1(5) . . . . ?
C41 Si41 N31 C31 -120.8(5) . . . . ?
Li1 Si41 N31 C31 132.3(5) . . . . ?
Li2 Si41 N31 C31 110.0(6) . . . . ?
O11 Si41 N31 Si21 -62.5(4) . . . . ?
C42 Si41 N31 Si21 174.6(4) . . . . ?
C41 Si41 N31 Si21 58.9(5) . . . . ?
Li1 Si41 N31 Si21 -48.1(4) . . . . ?
Li2 Si41 N31 Si21 -70.4(6) . . . . ?
N11 Si21 N31 C31 -133.2(4) . . . . ?
C22 Si21 N31 C31 -6.9(5) . . . . ?
C21 Si21 N31 C31 102.9(5) . . . . ?
Li1 Si21 N31 C31 -134.7(5) . . . . ?
N11 Si21 N31 Si41 47.1(4) . . . . ?
C22 Si21 N31 Si41 173.5(4) . . . . ?
C21 Si21 N31 Si41 -76.8(5) . . . . ?
Li1 Si21 N31 Si41 45.6(4) . . . . ?
Si21 N11 C11 C12 -90.1(8) . . . . ?
Li1 N11 C11 C12 96.3(9) . . . . ?
Si21 N11 C11 C16 94.9(8) . . . . ?
Li1 N11 C11 C16 -78.7(9) . . . . ?
N11 C11 C12 C13 -175.2(8) . . . . ?
C16 C11 C12 C13 0.1(12) . . . . ?
N11 C11 C12 C17 0.8(12) . . . . ?
C16 C11 C12 C17 176.1(8) . . . . ?
C11 C12 C13 C14 2.5(17) . . . . ?
C17 C12 C13 C14 -173.5(11) . . . . ?
C12 C13 C14 C15 -4(2) . . . . ?
C13 C14 C15 C16 4(2) . . . . ?
C14 C15 C16 C11 -1.1(17) . . . . ?
C14 C15 C16 C110 177.1(11) . . . . ?
N11 C11 C16 C15 174.4(8) . . . . ?
C12 C11 C16 C15 -0.8(12) . . . . ?
N11 C11 C16 C110 -3.8(11) . . . . ?
C12 C11 C16 C110 -178.9(8) . . . . ?
C13 C12 C17 C19 66.8(11) . . . . ?
C11 C12 C17 C19 -109.2(9) . . . . ?
C13 C12 C17 C18 -57.3(12) . . . . ?
C11 C12 C17 C18 126.8(9) . . . . ?
C15 C16 C110 C112 51.4(12) . . . . ?
C11 C16 C110 C112 -130.4(8) . . . . ?
C15 C16 C110 C111 -72.4(13) . . . . ?
C11 C16 C110 C111 105.8(11) . . . . ?
Si41 N31 C31 C32 -87.9(6) . . . . ?
Si21 N31 C31 C32 92.4(7) . . . . ?
Si41 N31 C31 C36 89.8(6) . . . . ?
Si21 N31 C31 C36 -89.9(6) . . . . ?
C36 C31 C32 C33 -3.2(10) . . . . ?
N31 C31 C32 C33 174.5(7) . . . . ?
C36 C31 C32 C37 179.3(7) . . . . ?
N31 C31 C32 C37 -3.0(10) . . . . ?
C31 C32 C33 C34 2.7(15) . . . . ?
C37 C32 C33 C34 -179.6(11) . . . . ?
C32 C33 C34 C35 0(2) . . . . ?
C33 C34 C35 C36 -2(2) . . . . ?
C34 C35 C36 C31 1.2(15) . . . . ?
C34 C35 C36 C310 179.2(11) . . . . ?
C32 C31 C36 C35 1.3(11) . . . . ?
N31 C31 C36 C35 -176.4(7) . . . . ?
C32 C31 C36 C310 -176.6(7) . . . . ?
N31 C31 C36 C310 5.7(10) . . . . ?
C31 C32 C37 C38 116.6(9) . . . . ?
C33 C32 C37 C38 -61.0(11) . . . . ?
C31 C32 C37 C39 -123.5(8) . . . . ?
C33 C32 C37 C39 59.0(11) . . . . ?
C35 C36 C310 C311 62.7(13) . . . . ?
C31 C36 C310 C311 -119.3(10) . . . . ?
C35 C36 C310 C312 -59.9(11) . . . . ?
C31 C36 C310 C312 118.1(9) . . . . ?
Si41 O11 Li1 O51A -177.6(7) . . . . ?
Li2 O11 Li1 O51A 14.7(13) . . . . ?
Si41 O11 Li1 N11 12.5(9) . . . . ?
Li2 O11 Li1 N11 -155.2(9) . . . . ?
Si41 O11 Li1 O51B -168.6(7) . . . . ?
Li2 O11 Li1 O51B 23.7(12) . . . . ?
Li2 O11 Li1 Si41 -167.7(9) . . . . ?
Si41 O11 Li1 Si21 0.6(5) . . . . ?
Li2 O11 Li1 Si21 -167.1(7) . . . . ?
Si41 O11 Li1 Li2 167.7(9) . . . . ?
C11 N11 Li1 O11 149.0(7) . . . . ?
Si21 N11 Li1 O11 -25.2(10) . . . . ?
C11 N11 Li1 O51A -20.5(11) . . . . ?
Si21 N11 Li1 O51A 165.3(8) . . . . ?
C11 N11 Li1 O51B -29.9(11) . . . . ?
Si21 N11 Li1 O51B 155.9(7) . . . . ?
C11 N11 Li1 Si41 155.4(4) . . . . ?
Si21 N11 Li1 Si41 -18.8(5) . . . . ?
C11 N11 Li1 Si21 174.2(8) . . . . ?
C11 N11 Li1 Li2 127.1(11) . . . . ?
Si21 N11 Li1 Li2 -47.1(13) . . . . ?
N31 Si41 Li1 O11 -157.3(5) . . . . ?
C42 Si41 Li1 O11 -52.8(8) . . . . ?
C41 Si41 Li1 O11 96.3(5) . . . . ?
Li2 Si41 Li1 O11 7.0(5) . . . . ?
O11 Si41 Li1 O51A 4.0(12) . . . . ?
N31 Si41 Li1 O51A -153.3(15) . . . . ?
C42 Si41 Li1 O51A -48.7(16) . . . . ?
C41 Si41 Li1 O51A 100.3(14) . . . . ?
Li2 Si41 Li1 O51A 11.0(14) . . . . ?
O11 Si41 Li1 N11 -169.2(8) . . . . ?
N31 Si41 Li1 N11 33.5(4) . . . . ?
C42 Si41 Li1 N11 138.1(5) . . . . ?
C41 Si41 Li1 N11 -72.9(6) . . . . ?
Li2 Si41 Li1 N11 -162.1(7) . . . . ?
O11 Si41 Li1 O51B 19.6(12) . . . . ?
N31 Si41 Li1 O51B -137.7(14) . . . . ?
C42 Si41 Li1 O51B -33.1(16) . . . . ?
C41 Si41 Li1 O51B 115.9(14) . . . . ?
Li2 Si41 Li1 O51B 26.6(13) . . . . ?
O11 Si41 Li1 Si21 -179.3(6) . . . . ?
N31 Si41 Li1 Si21 23.41(19) . . . . ?
C42 Si41 Li1 Si21 127.9(4) . . . . ?
C41 Si41 Li1 Si21 -83.0(4) . . . . ?
Li2 Si41 Li1 Si21 -172.3(5) . . . . ?
O11 Si41 Li1 Li2 -7.0(5) . . . . ?
N31 Si41 Li1 Li2 -164.3(4) . . . . ?
C42 Si41 Li1 Li2 -59.8(7) . . . . ?
C41 Si41 Li1 Li2 89.3(5) . . . . ?
N11 Si21 Li1 O11 158.3(9) . . . . ?
N31 Si21 Li1 O11 -24.3(4) . . . . ?
C22 Si21 Li1 O11 -122.8(5) . . . . ?
C21 Si21 Li1 O11 80.7(6) . . . . ?
N11 Si21 Li1 O51A -24.6(12) . . . . ?
N31 Si21 Li1 O51A 152.7(14) . . . . ?
C22 Si21 Li1 O51A 54.2(15) . . . . ?
C21 Si21 Li1 O51A -102.2(14) . . . . ?
N31 Si21 Li1 N11 177.4(6) . . . . ?
C22 Si21 Li1 N11 78.9(6) . . . . ?
C21 Si21 Li1 N11 -77.6(6) . . . . ?
N11 Si21 Li1 O51B -38.8(10) . . . . ?
N31 Si21 Li1 O51B 138.6(12) . . . . ?
C22 Si21 Li1 O51B 40.1(13) . . . . ?
C21 Si21 Li1 O51B -116.4(11) . . . . ?
N11 Si21 Li1 Si41 158.7(6) . . . . ?
N31 Si21 Li1 Si41 -23.93(19) . . . . ?
C22 Si21 Li1 Si41 -122.4(4) . . . . ?
C21 Si21 Li1 Si41 81.1(4) . . . . ?
N11 Si21 Li1 Li2 150.7(9) . . . . ?
N31 Si21 Li1 Li2 -31.9(6) . . . . ?
C22 Si21 Li1 Li2 -130.4(6) . . . . ?
C21 Si21 Li1 Li2 73.1(7) . . . . ?
Si41 O11 Li2 O61B -142.6(13) . . . . ?
Li1 O11 Li2 O61B 23.1(19) . . . . ?
Si41 O11 Li2 O71A 53.7(16) . . . . ?
Li1 O11 Li2 O71A -140.7(12) . . . . ?
Si41 O11 Li2 O61A -127.6(11) . . . . ?
Li1 O11 Li2 O61A 38.1(16) . . . . ?
Si41 O11 Li2 O71B 25.1(15) . . . . ?
Li1 O11 Li2 O71B -169.3(9) . . . . ?
Li1 O11 Li2 Si41 165.7(11) . . . . ?
Si41 O11 Li2 Li1 -165.7(11) . . . . ?
O11 Si41 Li2 O61B 61.2(19) . . . . ?
N31 Si41 Li2 O61B 77(2) . . . . ?
C42 Si41 Li2 O61B -163(2) . . . . ?
C41 Si41 Li2 O61B -56(2) . . . . ?
Li1 Si41 Li2 O61B 52(2) . . . . ?
N31 Si41 Li2 O11 15.5(11) . . . . ?
C42 Si41 Li2 O11 135.8(8) . . . . ?
C41 Si41 Li2 O11 -116.8(8) . . . . ?
Li1 Si41 Li2 O11 -9.0(7) . . . . ?
O11 Si41 Li2 O71A -137.7(14) . . . . ?
N31 Si41 Li2 O71A -122.2(7) . . . . ?
C42 Si41 Li2 O71A -1.9(9) . . . . ?
C41 Si41 Li2 O71A 105.5(9) . . . . ?
Li1 Si41 Li2 O71A -146.7(10) . . . . ?
O11 Si41 Li2 O61A 73.8(14) . . . . ?
N31 Si41 Li2 O61A 89.4(15) . . . . ?
C42 Si41 Li2 O61A -150.4(14) . . . . ?
C41 Si41 Li2 O61A -42.9(14) . . . . ?
Li1 Si41 Li2 O61A 64.9(13) . . . . ?
O11 Si41 Li2 O71B -159.0(13) . . . . ?
N31 Si41 Li2 O71B -143.4(6) . . . . ?
C42 Si41 Li2 O71B -23.2(7) . . . . ?
C41 Si41 Li2 O71B 84.3(8) . . . . ?
Li1 Si41 Li2 O71B -167.9(9) . . . . ?
O11 Si41 Li2 Li1 9.0(7) . . . . ?
N31 Si41 Li2 Li1 24.5(7) . . . . ?
C42 Si41 Li2 Li1 144.8(4) . . . . ?
C41 Si41 Li2 Li1 -107.8(4) . . . . ?
O11 Li1 Li2 O61B -162.8(14) . . . . ?
O51A Li1 Li2 O61B 30.1(10) . . . . ?
N11 Li1 Li2 O61B -122.6(13) . . . . ?
O51B Li1 Li2 O61B 37.8(10) . . . . ?
Si41 Li1 Li2 O61B -155.6(10) . . . . ?
Si21 Li1 Li2 O61B -147.5(9) . . . . ?
O51A Li1 Li2 O11 -167.1(11) . . . . ?
N11 Li1 Li2 O11 40.2(13) . . . . ?
O51B Li1 Li2 O11 -159.4(10) . . . . ?
Si41 Li1 Li2 O11 7.2(6) . . . . ?
Si21 Li1 Li2 O11 15.4(8) . . . . ?
O11 Li1 Li2 O71A 70.0(18) . . . . ?
O51A Li1 Li2 O71A -97.1(19) . . . . ?
N11 Li1 Li2 O71A 110(2) . . . . ?
O51B Li1 Li2 O71A -89.4(19) . . . . ?
Si41 Li1 Li2 O71A 77.2(18) . . . . ?
Si21 Li1 Li2 O71A 85.4(19) . . . . ?
O11 Li1 Li2 O61A -150.1(13) . . . . ?
O51A Li1 Li2 O61A 42.8(10) . . . . ?
N11 Li1 Li2 O61A -109.9(13) . . . . ?
O51B Li1 Li2 O61A 50.5(9) . . . . ?
Si41 Li1 Li2 O61A -142.9(9) . . . . ?
Si21 Li1 Li2 O61A -134.8(8) . . . . ?
O11 Li1 Li2 O71B 20.6(18) . . . . ?
O51A Li1 Li2 O71B -146(2) . . . . ?
N11 Li1 Li2 O71B 61(3) . . . . ?
O51B Li1 Li2 O71B -139(2) . . . . ?
Si41 Li1 Li2 O71B 28(2) . . . . ?
Si21 Li1 Li2 O71B 36(2) . . . . ?
O11 Li1 Li2 Si41 -7.2(6) . . . . ?
O51A Li1 Li2 Si41 -174.3(7) . . . . ?
N11 Li1 Li2 Si41 33.0(11) . . . . ?
O51B Li1 Li2 Si41 -166.6(6) . . . . ?
Si21 Li1 Li2 Si41 8.1(5) . . . . ?
O11 Li1 O51A C51A 54.0(18) . . . . ?
N11 Li1 O51A C51A -136.3(14) . . . . ?
O51B Li1 O51A C51A -46(5) . . . . ?
Si41 Li1 O51A C51A 52(2) . . . . ?
Si21 Li1 O51A C51A -122.6(16) . . . . ?
Li2 Li1 O51A C51A 61.3(16) . . . . ?
O11 Li1 O51A C53A -147.4(14) . . . . ?
N11 Li1 O51A C53A 22.3(19) . . . . ?
O51B Li1 O51A C53A 112(7) . . . . ?
Si41 Li1 O51A C53A -149.8(15) . . . . ?
Si21 Li1 O51A C53A 36(2) . . . . ?
Li2 Li1 O51A C53A -140.2(15) . . . . ?
C53A O51A C51A C52A -145(2) . . . . ?
Li1 O51A C51A C52A 17(3) . . . . ?
C51A O51A C53A C54A -60(2) . . . . ?
Li1 O51A C53A C54A 138.9(19) . . . . ?
O11 Li1 O51B C51B 65.7(18) . . . . ?
O51A Li1 O51B C51B 150(7) . . . . ?
N11 Li1 O51B C51B -115.4(16) . . . . ?
Si41 Li1 O51B C51B 54(2) . . . . ?
Si21 Li1 O51B C51B -94.7(18) . . . . ?
Li2 Li1 O51B C51B 77.3(16) . . . . ?
O11 Li1 O51B C53B -95.1(14) . . . . ?
O51A Li1 O51B C53B -11(5) . . . . ?
N11 Li1 O51B C53B 83.8(16) . . . . ?
Si41 Li1 O51B C53B -106.5(16) . . . . ?
Si21 Li1 O51B C53B 104.5(16) . . . . ?
Li2 Li1 O51B C53B -83.5(13) . . . . ?
C53B O51B C51B C52B 179(2) . . . . ?
Li1 O51B C51B C52B 16(3) . . . . ?
C51B O51B C53B C54B 92(2) . . . . ?
Li1 O51B C53B C54B -104(2) . . . . ?
O61B Li2 O61A C61A 174(6) . . . . ?
O11 Li2 O61A C61A 55(2) . . . . ?
O71A Li2 O61A C61A -125.5(16) . . . . ?
O71B Li2 O61A C61A -101.3(17) . . . . ?
Si41 Li2 O61A C61A 25(2) . . . . ?
Li1 Li2 O61A C61A 74.6(16) . . . . ?
O61B Li2 O61A C63A -18(4) . . . . ?
O11 Li2 O61A C63A -137(2) . . . . ?
O71A Li2 O61A C63A 42(3) . . . . ?
O71B Li2 O61A C63A 66(3) . . . . ?
Si41 Li2 O61A C63A -167(2) . . . . ?
Li1 Li2 O61A C63A -118(2) . . . . ?
C63A O61A C61A C62A -84(3) . . . . ?
Li2 O61A C61A C62A 86(3) . . . . ?
C61A O61A C63A C64A -154(3) . . . . ?
Li2 O61A C63A C64A 38(5) . . . . ?
O11 Li2 O61B C61B 41(3) . . . . ?
O71A Li2 O61B C61B -151(2) . . . . ?
O61A Li2 O61B C61B -30(5) . . . . ?
O71B Li2 O61B C61B -128(2) . . . . ?
Si41 Li2 O61B C61B 11(3) . . . . ?
Li1 Li2 O61B C61B 53(2) . . . . ?
O11 Li2 O61B C63B -158.1(19) . . . . ?
O71A Li2 O61B C63B 9(2) . . . . ?
O61A Li2 O61B C63B 131(6) . . . . ?
O71B Li2 O61B C63B 32(2) . . . . ?
Si41 Li2 O61B C63B 171.9(19) . . . . ?
Li1 Li2 O61B C63B -146.1(19) . . . . ?
C63B O61B C61B C62B -34(4) . . . . ?
Li2 O61B C61B C62B 129(3) . . . . ?
C61B O61B C63B C64B -116(3) . . . . ?
Li2 O61B C63B C64B 81(3) . . . . ?
O61B Li2 O71A C73A -120(2) . . . . ?
O11 Li2 O71A C73A 48(2) . . . . ?
O61A Li2 O71A C73A -131(2) . . . . ?
O71B Li2 O71A C73A 132(3) . . . . ?
Si41 Li2 O71A C73A 69(2) . . . . ?
Li1 Li2 O71A C73A 9(3) . . . . ?
O61B Li2 O71A C71A 85(2) . . . . ?
O11 Li2 O71A C71A -107(2) . . . . ?
O61A Li2 O71A C71A 74(2) . . . . ?
O71B Li2 O71A C71A -23(2) . . . . ?
Si41 Li2 O71A C71A -85.8(19) . . . . ?
Li1 Li2 O71A C71A -147(2) . . . . ?
C73A O71A C71A C72A -147(2) . . . . ?
Li2 O71A C71A C72A 11(3) . . . . ?
C71A O71A C73A C74A -159(3) . . . . ?
Li2 O71A C73A C74A 43(4) . . . . ?
C72B C71B O71B C73B -179(2) . . . . ?
C72B C71B O71B Li2 -7(4) . . . . ?
O61B Li2 O71B C73B -110(2) . . . . ?
O11 Li2 O71B C73B 79(2) . . . . ?
O71A Li2 O71B C73B -34(2) . . . . ?
O61A Li2 O71B C73B -123(2) . . . . ?
Si41 Li2 O71B C73B 90(2) . . . . ?
Li1 Li2 O71B C73B 66(3) . . . . ?
O61B Li2 O71B C71B 78(3) . . . . ?
O11 Li2 O71B C71B -93(3) . . . . ?
O71A Li2 O71B C71B 154(3) . . . . ?
O61A Li2 O71B C71B 65(3) . . . . ?
Si41 Li2 O71B C71B -83(3) . . . . ?
Li1 Li2 O71B C71B -106(3) . . . . ?
C71B O71B C73B C74B -175(3) . . . . ?
Li2 O71B C73B C74B 12(4) . . . . ?
